data_2244059
loop_
_publ_author_name
'Mirgaux, Manon'
'Scaillet, Tanguy'
'Kozlova, Arina'
'Tumanov, Nikolay'
'Frederick, Rapha\"el'
'Bodart, Laurie'
'Wouters, Johan'

_publ_section_title
;
 Structural study of bioisosteric derivatives of
 5-(1<i>H</i>-indol-3-yl)-benzotriazole and their ability to form
 chalcogen bonds
;
_journal_coeditor_code VM2261
_journal_issue 4
_journal_name_full 'Acta Crystallographica Section E'
_journal_page_first
;
;
_journal_paper_doi 10.1107/S2056989022002948
_journal_volume 78
_journal_year 2022
_chemical_formula_iupac 'C20 H13 N3 O2 S Se'
_chemical_formula_moiety 'C20 H13 N3 O2 S Se'
_chemical_formula_sum 'C20 H13 N3 O2 S Se'
_chemical_formula_weight 438.35
_chemical_name_systematic
;
5-[1-(Benzenesulfonyl)-1<i>H</i>-indol-3-yl]-2,1,3-benzoselenadiazole
;
_space_group_crystal_system triclinic
_space_group_IT_number 2
_space_group_name_Hall '-P 1'
_space_group_name_H-M_alt 'P -1'
_atom_sites_solution_hydrogens geom
_atom_sites_solution_primary dual
_atom_sites_solution_secondary dual
_audit_creation_method SHELXL-2016/6
_cell_angle_alpha 90.970(4)
_cell_angle_beta 92.771(4)
_cell_angle_gamma 94.283(3)
_cell_formula_units_Z 2
_cell_length_a 7.7760(3)
_cell_length_b 9.9573(4)
_cell_length_c 11.4124(6)
_cell_measurement_reflns_used 4183
_cell_measurement_temperature 295(2)
_cell_measurement_theta_max 66.7360
_cell_measurement_theta_min 3.8710
_cell_volume 879.95(7)
_computing_cell_refinement
;
CrysAlisPro (Rigaku OD, 2020)
;
_computing_data_collection
;
CrysAlisPro (Rigaku OD, 2020)
;
_computing_data_reduction
;
CrysAlisPro (Rigaku OD, 2020)
;
_computing_molecular_graphics
;
Mercury (Macrae <i>et al.</i>,  2020)
;
_computing_structure_refinement
;
<i>SHELXL2016/6</i> (Sheldrick, 2015b), <i>ShelXle</i>
(H\"ubschle <i>et al.</i>, 2011), <i>OLEX2</i>
(Dolomanov <i>et al.</i>, 2009)
;
_computing_structure_solution
;
<i>SHELXT2014/5</i> (Sheldrick, 2015a)
;
_diffrn_ambient_temperature 295(2)
_diffrn_detector_area_resol_mean 5.1856
_diffrn_measured_fraction_theta_full 0.986
_diffrn_measured_fraction_theta_max 0.986
_diffrn_measurement_device 'four-circle diffractometer'
_diffrn_measurement_device_type 'Xcalibur, Ruby, Gemini ultra'
_diffrn_measurement_method '\w scans'
_diffrn_radiation_type CuK\a
_diffrn_radiation_wavelength 1.54184
_diffrn_reflns_av_R_equivalents 0.0300
_diffrn_reflns_av_unetI/netI 0.0291
_diffrn_reflns_limit_h_max 9
_diffrn_reflns_limit_h_min -9
_diffrn_reflns_limit_k_max 9
_diffrn_reflns_limit_k_min -11
_diffrn_reflns_limit_l_max 13
_diffrn_reflns_limit_l_min -13
_diffrn_reflns_number 9941
_diffrn_reflns_theta_full 67.189
_diffrn_reflns_theta_max 67.189
_diffrn_reflns_theta_min 3.879
_diffrn_source 'fine-focus sealed X-ray tube'
_exptl_absorpt_coefficient_mu 4.183
_exptl_absorpt_correction_T_max 0.958
_exptl_absorpt_correction_T_min 0.663
_exptl_absorpt_correction_type analytical
_exptl_absorpt_process_details
;
(CrysAlisPro; Rigaku OD, 2020)
;
_exptl_crystal_colour Colourless
_exptl_crystal_density_diffrn 1.654
_exptl_crystal_description Plate
_exptl_crystal_F_000 440
_exptl_crystal_size_max 0.190
_exptl_crystal_size_mid 0.100
_exptl_crystal_size_min 0.010
_refine_diff_density_max 0.464
_refine_diff_density_min -0.614
_refine_ls_extinction_method none
_refine_ls_goodness_of_fit_ref 1.040
_refine_ls_hydrogen_treatment constr
_refine_ls_matrix_type full
_refine_ls_number_parameters 244
_refine_ls_number_reflns 3113
_refine_ls_number_restraints 0
_refine_ls_restrained_S_all 1.040
_refine_ls_R_factor_all 0.0466
_refine_ls_R_factor_gt 0.0367
_refine_ls_shift/su_max 0.001
_refine_ls_shift/su_mean 0.000
_refine_ls_structure_factor_coef Fsqd
_refine_ls_weighting_details 'w=1/[\s^2^(Fo^2^)+(0.0588P)^2^+0.2071P] where P=(Fo^2^+2Fc^2^)/3'
_refine_ls_weighting_scheme calc
_refine_ls_wR_factor_gt 0.0940
_refine_ls_wR_factor_ref 0.1014
_reflns_number_gt 2571
_reflns_number_total 3113
_reflns_threshold_expression 'I > 2\s(I)'
_cod_data_source_file vm2261sup1.cif
_cod_data_source_block p-bSe
_cod_database_code 2244059
_shelx_space_group_comment
;
The symmetry employed for this shelxl refinement is uniquely defined
by the following loop, which should always be used as a source of
symmetry information in preference to the above space-group names.
They are only intended as comments.
;
_shelx_estimated_absorpt_t_min 0.504
_shelx_estimated_absorpt_t_max 0.959

loop_
_space_group_symop_operation_xyz
'x, y, z'
'-x, -y, -z'

loop_
_atom_site_type_symbol
_atom_site_label
_atom_site_fract_x
_atom_site_fract_y
_atom_site_fract_z
_atom_site_U_iso_or_equiv
_atom_site_adp_type
_atom_site_calc_flag
_atom_site_occupancy
_atom_site_disorder_assembly
_atom_site_disorder_group
Se Se1 0.90079(4) 0.81216(3) 0.75959(3) 0.07181(16) Uani d 1 . .
S S1 0.52981(9) 0.00138(6) 0.25117(6) 0.05354(19) Uani d 1 . .
O O1 0.4385(3) -0.0082(2) 0.13980(18) 0.0639(5) Uani d 1 . .
O O2 0.4503(3) -0.0486(2) 0.35371(18) 0.0650(5) Uani d 1 . .
N N1 0.9080(3) 0.7558(3) 0.6120(2) 0.0674(7) Uani d 1 . .
N N2 0.7790(4) 0.6657(3) 0.8062(2) 0.0685(7) Uani d 1 . .
N N3 0.5808(3) 0.1632(2) 0.2811(2) 0.0539(5) Uani d 1 . .
C C1 0.8223(3) 0.6341(3) 0.6050(2) 0.0529(6) Uani d 1 . .
C C2 0.7984(4) 0.5541(3) 0.5005(2) 0.0558(6) Uani d 1 . .
H H2 0.846444 0.585254 0.432073 0.067 Uiso calc 1 . .
C C3 0.7060(3) 0.4321(2) 0.4993(2) 0.0481(6) Uani d 1 . .
C C4 0.6317(4) 0.3868(3) 0.6070(2) 0.0570(7) Uani d 1 . .
H H4 0.566610 0.304496 0.606199 0.068 Uiso calc 1 . .
C C5 0.6530(4) 0.4592(3) 0.7089(3) 0.0620(7) Uani d 1 . .
H H5 0.604349 0.426314 0.776555 0.074 Uiso calc 1 . .
C C6 0.7506(4) 0.5862(3) 0.7115(2) 0.0553(6) Uani d 1 . .
C C7 0.6741(3) 0.3458(2) 0.3939(2) 0.0477(6) Uani d 1 . .
C C8 0.6014(3) 0.2176(3) 0.3945(2) 0.0519(6) Uani d 1 . .
H H8 0.569709 0.172160 0.461603 0.062 Uiso calc 1 . .
C C9 0.6494(3) 0.2603(3) 0.2037(2) 0.0517(6) Uani d 1 . .
C C10 0.7064(3) 0.3750(3) 0.2714(2) 0.0503(6) Uani d 1 . .
C C11 0.7763(5) 0.4873(3) 0.2134(3) 0.0675(8) Uani d 1 . .
H H11 0.814269 0.565849 0.255173 0.081 Uiso calc 1 . .
C C12 0.7881(5) 0.4801(3) 0.0936(3) 0.0802(10) Uani d 1 . .
H H12 0.834370 0.554638 0.054712 0.096 Uiso calc 1 . .
C C13 0.7326(5) 0.3643(3) 0.0297(3) 0.0730(9) Uani d 1 . .
H H13 0.744430 0.362173 -0.050976 0.088 Uiso calc 1 . .
C C14 0.6602(4) 0.2520(3) 0.0831(2) 0.0616(7) Uani d 1 . .
H H14 0.620702 0.174545 0.040267 0.074 Uiso calc 1 . .
C C15 0.7292(4) -0.0687(2) 0.2387(2) 0.0545(6) Uani d 1 . .
C C16 0.8268(4) -0.0925(3) 0.3403(3) 0.0637(7) Uani d 1 . .
H H16 0.787011 -0.072995 0.413787 0.076 Uiso calc 1 . .
C C17 0.9851(4) -0.1459(3) 0.3296(3) 0.0732(9) Uani d 1 . .
H H17 1.052470 -0.162969 0.396443 0.088 Uiso calc 1 . .
C C18 1.0426(4) -0.1736(3) 0.2205(3) 0.0733(9) Uani d 1 . .
H H18 1.149596 -0.208273 0.214087 0.088 Uiso calc 1 . .
C C19 0.9442(5) -0.1509(3) 0.1210(3) 0.0723(8) Uani d 1 . .
H H19 0.984606 -0.170801 0.047749 0.087 Uiso calc 1 . .
C C20 0.7853(4) -0.0986(3) 0.1287(3) 0.0636(7) Uani d 1 . .
H H20 0.717547 -0.083800 0.061463 0.076 Uiso calc 1 . .

loop_
_atom_site_aniso_label
_atom_site_aniso_U_11
_atom_site_aniso_U_22
_atom_site_aniso_U_33
_atom_site_aniso_U_12
_atom_site_aniso_U_13
_atom_site_aniso_U_23
Se1 0.0753(2) 0.0682(2) 0.0690(3) -0.00422(16) -0.00371(17) -0.02183(16)
S1 0.0587(4) 0.0467(4) 0.0525(4) -0.0097(3) -0.0021(3) -0.0040(3)
O1 0.0655(12) 0.0654(12) 0.0575(12) -0.0055(9) -0.0107(9) -0.0115(9)
O2 0.0722(12) 0.0598(11) 0.0604(12) -0.0146(9) 0.0078(10) 0.0011(9)
N1 0.0683(15) 0.0635(15) 0.0673(16) -0.0116(11) 0.0024(12) -0.0126(12)
N2 0.0805(17) 0.0695(16) 0.0551(15) 0.0090(13) -0.0007(13) -0.0112(12)
N3 0.0681(14) 0.0440(11) 0.0473(12) -0.0086(9) 0.0006(10) -0.0024(9)
C1 0.0520(14) 0.0522(14) 0.0534(16) 0.0035(11) -0.0050(12) -0.0072(11)
C2 0.0604(16) 0.0571(15) 0.0486(15) -0.0046(12) 0.0043(12) -0.0038(11)
C3 0.0519(14) 0.0454(13) 0.0471(14) 0.0061(10) -0.0019(11) -0.0009(10)
C4 0.0734(18) 0.0461(14) 0.0511(16) 0.0018(12) 0.0011(13) 0.0019(11)
C5 0.081(2) 0.0578(16) 0.0477(16) 0.0068(14) 0.0042(14) 0.0048(12)
C6 0.0607(16) 0.0553(15) 0.0501(15) 0.0136(12) -0.0058(13) -0.0059(12)
C7 0.0507(14) 0.0481(13) 0.0440(14) 0.0034(10) 0.0012(11) -0.0017(10)
C8 0.0604(15) 0.0502(14) 0.0443(14) -0.0010(11) 0.0010(12) 0.0005(11)
C9 0.0562(15) 0.0506(14) 0.0477(15) 0.0020(11) -0.0008(12) 0.0019(11)
C10 0.0567(15) 0.0463(14) 0.0483(15) 0.0048(11) 0.0041(12) 0.0004(11)
C11 0.096(2) 0.0478(15) 0.0566(18) -0.0091(14) 0.0058(16) -0.0007(12)
C12 0.120(3) 0.0613(18) 0.0573(19) -0.0120(18) 0.0133(18) 0.0073(14)
C13 0.103(2) 0.0705(19) 0.0446(16) -0.0002(16) 0.0070(16) 0.0032(13)
C14 0.0788(19) 0.0597(16) 0.0450(15) 0.0000(14) -0.0025(14) -0.0026(12)
C15 0.0639(16) 0.0401(13) 0.0568(16) -0.0098(11) -0.0022(13) -0.0009(11)
C16 0.0712(19) 0.0583(16) 0.0591(17) -0.0064(13) -0.0054(14) 0.0028(13)
C17 0.072(2) 0.0647(19) 0.080(2) -0.0023(15) -0.0186(17) 0.0078(16)
C18 0.0690(19) 0.0574(18) 0.093(3) 0.0020(14) 0.0006(18) 0.0007(16)
C19 0.082(2) 0.0645(19) 0.071(2) 0.0070(16) 0.0059(17) -0.0070(15)
C20 0.0748(19) 0.0565(16) 0.0581(18) 0.0004(13) -0.0013(15) -0.0041(13)

loop_
_atom_type_symbol
_atom_type_description
_atom_type_scat_dispersion_real
_atom_type_scat_dispersion_imag
_atom_type_scat_source
C C 0.0181 0.0091 'International Tables Vol C Tables 4.2.6.8 and 6.1.1.4'
H H 0.0000 0.0000 'International Tables Vol C Tables 4.2.6.8 and 6.1.1.4'
N N 0.0311 0.0180 'International Tables Vol C Tables 4.2.6.8 and 6.1.1.4'
O O 0.0492 0.0322 'International Tables Vol C Tables 4.2.6.8 and 6.1.1.4'
S S 0.3331 0.5567 'International Tables Vol C Tables 4.2.6.8 and 6.1.1.4'
Se Se -0.7943 1.1372 'International Tables Vol C Tables 4.2.6.8 and 6.1.1.4'

loop_
_geom_angle_atom_site_label_1
_geom_angle_atom_site_label_2
_geom_angle_atom_site_label_3
_geom_angle_site_symmetry_1
_geom_angle_site_symmetry_3
_geom_angle
_geom_angle_publ_flag
N1 Se1 N2 . . 95.07(11) ?
O1 S1 O2 . . 120.66(12) ?
O1 S1 N3 . . 107.53(12) ?
O2 S1 N3 . . 104.65(12) ?
O1 S1 C15 . . 108.75(13) ?
O2 S1 C15 . . 109.34(13) ?
N3 S1 C15 . . 104.72(12) ?
C1 N1 Se1 . . 106.3(2) ?
C6 N2 Se1 . . 105.8(2) ?
C8 N3 C9 . . 108.0(2) ?
C8 N3 S1 . . 123.64(18) ?
C9 N3 S1 . . 126.7(2) ?
N1 C1 C2 . . 124.0(3) ?
N1 C1 C6 . . 116.0(3) ?
C2 C1 C6 . . 120.0(2) ?
C3 C2 C1 . . 120.8(3) ?
C3 C2 H2 . . 119.6 ?
C1 C2 H2 . . 119.6 ?
C2 C3 C4 . . 118.3(2) ?
C2 C3 C7 . . 123.5(2) ?
C4 C3 C7 . . 118.2(2) ?
C5 C4 C3 . . 122.8(3) ?
C5 C4 H4 . . 118.6 ?
C3 C4 H4 . . 118.6 ?
C4 C5 C6 . . 119.4(3) ?
C4 C5 H5 . . 120.3 ?
C6 C5 H5 . . 120.3 ?
N2 C6 C5 . . 124.5(3) ?
N2 C6 C1 . . 116.8(3) ?
C5 C6 C1 . . 118.7(2) ?
C8 C7 C10 . . 106.2(2) ?
C8 C7 C3 . . 123.9(2) ?
C10 C7 C3 . . 129.8(2) ?
C7 C8 N3 . . 110.8(2) ?
C7 C8 H8 . . 124.6 ?
N3 C8 H8 . . 124.6 ?
C14 C9 C10 . . 123.6(3) ?
C14 C9 N3 . . 129.3(3) ?
C10 C9 N3 . . 107.1(2) ?
C11 C10 C9 . . 117.9(3) ?
C11 C10 C7 . . 134.3(3) ?
C9 C10 C7 . . 107.8(2) ?
C12 C11 C10 . . 119.0(3) ?
C12 C11 H11 . . 120.5 ?
C10 C11 H11 . . 120.5 ?
C11 C12 C13 . . 121.5(3) ?
C11 C12 H12 . . 119.3 ?
C13 C12 H12 . . 119.3 ?
C14 C13 C12 . . 121.4(3) ?
C14 C13 H13 . . 119.3 ?
C12 C13 H13 . . 119.3 ?
C13 C14 C9 . . 116.6(3) ?
C13 C14 H14 . . 121.7 ?
C9 C14 H14 . . 121.7 ?
C20 C15 C16 . . 121.6(3) ?
C20 C15 S1 . . 119.6(2) ?
C16 C15 S1 . . 118.8(2) ?
C17 C16 C15 . . 118.4(3) ?
C17 C16 H16 . . 120.8 ?
C15 C16 H16 . . 120.8 ?
C18 C17 C16 . . 120.2(3) ?
C18 C17 H17 . . 119.9 ?
C16 C17 H17 . . 119.9 ?
C19 C18 C17 . . 120.8(3) ?
C19 C18 H18 . . 119.6 ?
C17 C18 H18 . . 119.6 ?
C18 C19 C20 . . 120.4(3) ?
C18 C19 H19 . . 119.8 ?
C20 C19 H19 . . 119.8 ?
C19 C20 C15 . . 118.6(3) ?
C19 C20 H20 . . 120.7 ?
C15 C20 H20 . . 120.7 ?

loop_
_geom_bond_atom_site_label_1
_geom_bond_atom_site_label_2
_geom_bond_site_symmetry_2
_geom_bond_distance
_geom_bond_publ_flag
Se1 N1 . 1.772(3) ?
Se1 N2 . 1.782(3) ?
S1 O1 . 1.424(2) ?
S1 O2 . 1.430(2) ?
S1 N3 . 1.657(2) ?
S1 C15 . 1.758(3) ?
N1 C1 . 1.337(4) ?
N2 C6 . 1.329(4) ?
N3 C8 . 1.391(3) ?
N3 C9 . 1.414(4) ?
C1 C2 . 1.420(4) ?
C1 C6 . 1.436(4) ?
C2 C3 . 1.365(4) ?
C2 H2 . 0.9300 ?
C3 C4 . 1.448(4) ?
C3 C7 . 1.466(4) ?
C4 C5 . 1.355(4) ?
C4 H4 . 0.9300 ?
C5 C6 . 1.424(4) ?
C5 H5 . 0.9300 ?
C7 C8 . 1.357(4) ?
C7 C10 . 1.463(4) ?
C8 H8 . 0.9300 ?
C9 C14 . 1.384(4) ?
C9 C10 . 1.399(4) ?
C10 C11 . 1.398(4) ?
C11 C12 . 1.376(5) ?
C11 H11 . 0.9300 ?
C12 C13 . 1.383(5) ?
C12 H12 . 0.9300 ?
C13 C14 . 1.379(4) ?
C13 H13 . 0.9300 ?
C14 H14 . 0.9300 ?
C15 C20 . 1.383(4) ?
C15 C16 . 1.388(4) ?
C16 C17 . 1.386(5) ?
C16 H16 . 0.9300 ?
C17 C18 . 1.374(5) ?
C17 H17 . 0.9300 ?
C18 C19 . 1.370(5) ?
C18 H18 . 0.9300 ?
C19 C20 . 1.383(5) ?
C19 H19 . 0.9300 ?
C20 H20 . 0.9300 ?

loop_
_geom_hbond_atom_site_label_D
_geom_hbond_atom_site_label_H
_geom_hbond_atom_site_label_A
_geom_hbond_site_symmetry_A
_geom_hbond_distance_DH
_geom_hbond_distance_HA
_geom_hbond_distance_DA
_geom_hbond_angle_DHA
C8 H8 O2 2_656 0.93 2.46 3.380(3) 168
C14 H14 O1 . 0.93 2.54 3.099(4) 119

loop_
_geom_torsion_atom_site_label_1
_geom_torsion_atom_site_label_2
_geom_torsion_atom_site_label_3
_geom_torsion_atom_site_label_4
_geom_torsion_site_symmetry_1
_geom_torsion_site_symmetry_2
_geom_torsion_site_symmetry_3
_geom_torsion_site_symmetry_4
_geom_torsion
_geom_torsion_publ_flag
N2 Se1 N1 C1 . . . . -0.2(2) ?
N1 Se1 N2 C6 . . . . -0.4(2) ?
O1 S1 N3 C8 . . . . 151.5(2) ?
O2 S1 N3 C8 . . . . 22.0(3) ?
C15 S1 N3 C8 . . . . -93.0(2) ?
O1 S1 N3 C9 . . . . -44.8(3) ?
O2 S1 N3 C9 . . . . -174.2(2) ?
C15 S1 N3 C9 . . . . 70.8(3) ?
Se1 N1 C1 C2 . . . . -180.0(2) ?
Se1 N1 C1 C6 . . . . 0.7(3) ?
N1 C1 C2 C3 . . . . -178.5(3) ?
C6 C1 C2 C3 . . . . 0.8(4) ?
C1 C2 C3 C4 . . . . 0.5(4) ?
C1 C2 C3 C7 . . . . 178.9(2) ?
C2 C3 C4 C5 . . . . -1.3(4) ?
C7 C3 C4 C5 . . . . -179.8(3) ?
C3 C4 C5 C6 . . . . 0.7(4) ?
Se1 N2 C6 C5 . . . . -178.2(2) ?
Se1 N2 C6 C1 . . . . 0.9(3) ?
C4 C5 C6 N2 . . . . 179.7(3) ?
C4 C5 C6 C1 . . . . 0.6(4) ?
N1 C1 C6 N2 . . . . -1.2(4) ?
C2 C1 C6 N2 . . . . 179.5(3) ?
N1 C1 C6 C5 . . . . 178.0(3) ?
C2 C1 C6 C5 . . . . -1.4(4) ?
C2 C3 C7 C8 . . . . 171.4(3) ?
C4 C3 C7 C8 . . . . -10.2(4) ?
C2 C3 C7 C10 . . . . -10.1(4) ?
C4 C3 C7 C10 . . . . 168.3(3) ?
C10 C7 C8 N3 . . . . -1.4(3) ?
C3 C7 C8 N3 . . . . 177.4(2) ?
C9 N3 C8 C7 . . . . 2.1(3) ?
S1 N3 C8 C7 . . . . 168.4(2) ?
C8 N3 C9 C14 . . . . 179.1(3) ?
S1 N3 C9 C14 . . . . 13.3(4) ?
C8 N3 C9 C10 . . . . -1.8(3) ?
S1 N3 C9 C10 . . . . -167.7(2) ?
C14 C9 C10 C11 . . . . 0.7(4) ?
N3 C9 C10 C11 . . . . -178.4(3) ?
C14 C9 C10 C7 . . . . -179.9(3) ?
N3 C9 C10 C7 . . . . 1.0(3) ?
C8 C7 C10 C11 . . . . 179.5(3) ?
C3 C7 C10 C11 . . . . 0.8(5) ?
C8 C7 C10 C9 . . . . 0.3(3) ?
C3 C7 C10 C9 . . . . -178.5(3) ?
C9 C10 C11 C12 . . . . -0.8(5) ?
C7 C10 C11 C12 . . . . 180.0(3) ?
C10 C11 C12 C13 . . . . -0.1(6) ?
C11 C12 C13 C14 . . . . 1.2(6) ?
C12 C13 C14 C9 . . . . -1.3(5) ?
C10 C9 C14 C13 . . . . 0.3(5) ?
N3 C9 C14 C13 . . . . 179.3(3) ?
O1 S1 C15 C20 . . . . 11.5(3) ?
O2 S1 C15 C20 . . . . 145.2(2) ?
N3 S1 C15 C20 . . . . -103.2(2) ?
O1 S1 C15 C16 . . . . -168.6(2) ?
O2 S1 C15 C16 . . . . -35.0(2) ?
N3 S1 C15 C16 . . . . 76.7(2) ?
C20 C15 C16 C17 . . . . 0.8(4) ?
S1 C15 C16 C17 . . . . -179.0(2) ?
C15 C16 C17 C18 . . . . 0.3(4) ?
C16 C17 C18 C19 . . . . -0.9(5) ?
C17 C18 C19 C20 . . . . 0.4(5) ?
C18 C19 C20 C15 . . . . 0.6(5) ?
C16 C15 C20 C19 . . . . -1.3(4) ?
S1 C15 C20 C19 . . . . 178.6(2) ?

_cod_database_fobs_code 2244059
